data_4103239
loop_
_publ_author_name
'Scott A. Snyder'
'Daniel S. Treitler'
'Alexandria P. Brucks'

_publ_section_title
;
 Simple Reagents for Direct Halonium-Induced Polyene Cyclizations
;
_journal_name_full 'Journal of the American Chemical Society'
_journal_page_first 14303
_journal_page_last 14314
_journal_paper_doi 10.1021/ja106813s
_journal_volume 132
_journal_year 2010
_chemical_formula_sum 'C8 H20 Cl7 I2 S2 Sb'
_chemical_formula_weight 804.06
_chemical_name_systematic
; 
 ? 
;
_space_group_IT_number 2
_symmetry_cell_setting triclinic
_symmetry_space_group_name_Hall '-P 1'
_symmetry_space_group_name_H-M 'P -1'
_atom_sites_solution_hydrogens geom
_atom_sites_solution_primary direct
_atom_sites_solution_secondary difmap
_audit_creation_method SHELXL-97
_cell_angle_alpha 119.1030(10)
_cell_angle_beta 90.4650(10)
_cell_angle_gamma 91.2360(10)
_cell_formula_units_Z 4
_cell_length_a 11.3702(8)
_cell_length_b 15.5446(10)
_cell_length_c 15.5823(10)
_cell_measurement_reflns_used 9889
_cell_measurement_temperature 170(2)
_cell_measurement_theta_max 32.30
_cell_measurement_theta_min 2.36
_cell_volume 2405.3(3)
_computing_cell_refinement 'Bruker SAINT'
_computing_data_collection 'Bruker APEX2'
_computing_data_reduction 'Bruker SAINT'
_computing_molecular_graphics 'Bruker SHELXTL'
_computing_publication_material 'Bruker SHELXTL'
_computing_structure_refinement 'SHELXL-97 (Sheldrick, 2008)'
_computing_structure_solution 'SHELXS-97 (Sheldrick, 2008)'
_diffrn_ambient_temperature 170(2)
_diffrn_measured_fraction_theta_full 0.993
_diffrn_measured_fraction_theta_max 0.993
_diffrn_measurement_device_type 'Bruker APEX-II CCD'
_diffrn_measurement_method '\f and \w scans'
_diffrn_radiation_monochromator graphite
_diffrn_radiation_source 'fine-focus sealed tube'
_diffrn_radiation_type MoK\a
_diffrn_radiation_wavelength 0.71073
_diffrn_reflns_av_R_equivalents 0.0280
_diffrn_reflns_av_sigmaI/netI 0.0332
_diffrn_reflns_limit_h_max 16
_diffrn_reflns_limit_h_min -16
_diffrn_reflns_limit_k_max 22
_diffrn_reflns_limit_k_min -22
_diffrn_reflns_limit_l_max 22
_diffrn_reflns_limit_l_min -22
_diffrn_reflns_number 38835
_diffrn_reflns_theta_full 30.51
_diffrn_reflns_theta_max 30.51
_diffrn_reflns_theta_min 1.50
_exptl_absorpt_coefficient_mu 4.656
_exptl_absorpt_correction_T_max 0.4012
_exptl_absorpt_correction_T_min 0.2640
_exptl_absorpt_correction_type empirical
_exptl_absorpt_process_details sadabs
_exptl_crystal_colour ORANGE
_exptl_crystal_density_diffrn 2.220
_exptl_crystal_density_method 'not measured'
_exptl_crystal_description BLOCK
_exptl_crystal_F_000 1504
_exptl_crystal_size_max 0.39
_exptl_crystal_size_mid 0.24
_exptl_crystal_size_min 0.24
_refine_diff_density_max 4.461
_refine_diff_density_min -3.206
_refine_diff_density_rms 0.189
_refine_ls_extinction_method none
_refine_ls_goodness_of_fit_ref 1.073
_refine_ls_hydrogen_treatment constr
_refine_ls_matrix_type full
_refine_ls_number_parameters 368
_refine_ls_number_reflns 14595
_refine_ls_number_restraints 0
_refine_ls_restrained_S_all 1.073
_refine_ls_R_factor_all 0.0735
_refine_ls_R_factor_gt 0.0556
_refine_ls_shift/su_max 0.001
_refine_ls_shift/su_mean 0.000
_refine_ls_structure_factor_coef Fsqd
_refine_ls_weighting_details 'calc w=1/[\s^2^(Fo^2^)+(0.0700P)^2^+13.3141P] where P=(Fo^2^+2Fc^2^)/3'
_refine_ls_weighting_scheme calc
_refine_ls_wR_factor_gt 0.1460
_refine_ls_wR_factor_ref 0.1600
_reflns_number_gt 11210
_reflns_number_total 14595
_reflns_threshold_expression >2sigma(I)
_cod_data_source_file ja106813s_si_006.cif
_cod_data_source_block abis10
_cod_database_code 4103239

loop_
_symmetry_equiv_pos_as_xyz
'x, y, z'
'-x, -y, -z'

loop_
_atom_site_label
_atom_site_type_symbol
_atom_site_fract_x
_atom_site_fract_y
_atom_site_fract_z
_atom_site_U_iso_or_equiv
_atom_site_adp_type
_atom_site_occupancy
_atom_site_symmetry_multiplicity
_atom_site_calc_flag
_atom_site_refinement_flags
Sb1 Sb 1.0000 1.0000 1.0000 0.03080(12) Uani 1 2 d S
Sb2 Sb 1.0000 0.5000 0.5000 0.03141(13) Uani 1 2 d S
Sb3 Sb 0.5000 1.5000 1.0000 0.03880(15) Uani 1 2 d S
Sb4 Sb 0.5000 1.0000 0.5000 0.03689(14) Uani 1 2 d S
Cl11 Cl 0.82081(17) 1.08204(15) 1.05981(15) 0.0475(4) Uani 1 1 d .
Cl12 Cl 1.10607(18) 1.13365(14) 1.12884(14) 0.0469(4) Uani 1 1 d .
Cl13 Cl 0.97954(18) 0.92457(15) 1.09988(15) 0.0462(4) Uani 1 1 d .
Cl21 Cl 1.0962(2) 0.36562(16) 0.37348(16) 0.0602(6) Uani 1 1 d .
Cl22 Cl 0.8153(2) 0.4277(2) 0.42701(19) 0.0621(6) Uani 1 1 d .
Cl23 Cl 1.00754(19) 0.58328(14) 0.40688(14) 0.0447(4) Uani 1 1 d .
Cl31 Cl 0.6262(3) 1.6278(2) 1.1141(2) 0.0756(8) Uani 1 1 d .
Cl32 Cl 0.5240(2) 1.40915(19) 1.0838(2) 0.0605(6) Uani 1 1 d .
Cl33 Cl 0.3365(3) 1.5765(2) 1.0974(3) 0.0859(10) Uani 1 1 d .
Cl41 Cl 0.3864(2) 0.86886(18) 0.37545(18) 0.0620(6) Uani 1 1 d .
Cl42 Cl 0.6731(2) 0.93387(19) 0.4113(2) 0.0635(6) Uani 1 1 d .
Cl43 Cl 0.47710(19) 1.09228(15) 0.41652(16) 0.0495(4) Uani 1 1 d .
I11 I 1.03129(5) 0.43792(4) -0.14524(3) 0.04280(12) Uani 1 1 d .
I12 I 0.97236(4) 0.15448(3) -0.41286(3) 0.03896(11) Uani 1 1 d .
I21 I 0.53724(5) 0.64718(4) 0.56820(4) 0.05204(14) Uani 1 1 d .
I22 I 0.53861(5) 0.92344(5) 0.85158(4) 0.04953(14) Uani 1 1 d .
Cl1 Cl 1.0499(2) 0.23112(13) -0.21968(11) 0.0457(4) Uani 1 1 d .
Cl2 Cl 0.5197(3) 0.72288(15) 0.77232(14) 0.0633(7) Uani 1 1 d .
S11 S 1.02947(18) 0.62160(14) -0.06270(13) 0.0430(4) Uani 1 1 d .
S12 S 0.91553(18) 0.08698(13) -0.58974(14) 0.0416(4) Uani 1 1 d .
S21 S 0.5515(2) 0.56325(17) 0.38402(18) 0.0551(5) Uani 1 1 d .
S22 S 0.5701(3) 1.1016(2) 0.9214(2) 0.0749(9) Uani 1 1 d .
C11 C 1.2109(8) 0.6412(9) -0.1660(7) 0.064(3) Uani 1 1 d .
H11A H 1.2374 0.6568 -0.2167 0.096 Uiso 1 1 calc R
H11B H 1.2317 0.5737 -0.1842 0.096 Uiso 1 1 calc R
H11C H 1.2491 0.6872 -0.1030 0.096 Uiso 1 1 calc R
C12 C 1.0789(8) 0.6506(7) -0.1568(6) 0.0490(18) Uani 1 1 d .
H12A H 1.0399 0.6048 -0.2206 0.059 Uiso 1 1 calc R
H12B H 1.0574 0.7185 -0.1390 0.059 Uiso 1 1 calc R
C13 C 0.8745(8) 0.6515(6) -0.0528(6) 0.0513(19) Uani 1 1 d .
H13A H 0.8368 0.6271 -0.0113 0.062 Uiso 1 1 calc R
H13B H 0.8690 0.7241 -0.0179 0.062 Uiso 1 1 calc R
C14 C 0.8061(8) 0.6121(7) -0.1454(7) 0.055(2) Uani 1 1 d .
H14A H 0.7244 0.6325 -0.1312 0.082 Uiso 1 1 calc R
H14B H 0.8082 0.5400 -0.1802 0.082 Uiso 1 1 calc R
H14C H 0.8402 0.6375 -0.1866 0.082 Uiso 1 1 calc R
C15 C 1.1455(9) 0.0773(9) -0.6384(8) 0.067(3) Uani 1 1 d .
H15A H 1.2108 0.1031 -0.6607 0.100 Uiso 1 1 calc R
H15B H 1.1307 0.0075 -0.6858 0.100 Uiso 1 1 calc R
H15C H 1.1657 0.0843 -0.5740 0.100 Uiso 1 1 calc R
C16 C 1.0381(8) 0.1332(6) -0.6306(6) 0.0474(17) Uani 1 1 d .
H16A H 1.0183 0.1270 -0.6954 0.057 Uiso 1 1 calc R
H16B H 1.0531 0.2039 -0.5834 0.057 Uiso 1 1 calc R
C17 C 0.8014(8) 0.1701(6) -0.5808(6) 0.0494(18) Uani 1 1 d .
H17A H 0.7337 0.1613 -0.5459 0.059 Uiso 1 1 calc R
H17B H 0.8317 0.2389 -0.5417 0.059 Uiso 1 1 calc R
C18 C 0.7603(12) 0.1523(10) -0.6808(8) 0.082(4) Uani 1 1 d .
H18A H 0.6986 0.1985 -0.6729 0.124 Uiso 1 1 calc R
H18B H 0.7289 0.0846 -0.7192 0.124 Uiso 1 1 calc R
H18C H 0.8267 0.1623 -0.7149 0.124 Uiso 1 1 calc R
C21 C 0.7274(11) 0.6826(11) 0.3832(15) 0.110(6) Uani 1 1 d .
H21A H 0.7525 0.7345 0.3683 0.165 Uiso 1 1 calc R
H21B H 0.7734 0.6237 0.3448 0.165 Uiso 1 1 calc R
H21C H 0.7401 0.7056 0.4534 0.165 Uiso 1 1 calc R
C22 C 0.6027(15) 0.6586(11) 0.3579(12) 0.099(4) Uani 1 1 d .
H22A H 0.5899 0.6364 0.2872 0.119 Uiso 1 1 calc R
H22B H 0.5566 0.7184 0.3958 0.119 Uiso 1 1 calc R
C23 C 0.3933(12) 0.5415(10) 0.3393(10) 0.086(4) Uani 1 1 d .
H23A H 0.3925 0.5069 0.2666 0.103 Uiso 1 1 calc R
H23B H 0.3552 0.4966 0.3597 0.103 Uiso 1 1 calc R
C24 C 0.3260(10) 0.6236(10) 0.3712(9) 0.078(3) Uani 1 1 d .
H24A H 0.2459 0.6036 0.3438 0.117 Uiso 1 1 calc R
H24B H 0.3606 0.6678 0.3494 0.117 Uiso 1 1 calc R
H24C H 0.3236 0.6578 0.4431 0.117 Uiso 1 1 calc R
C25 C 0.7464(11) 1.1861(9) 0.8661(8) 0.077(3) Uani 1 1 d .
H25A H 0.8128 1.1799 0.8239 0.116 Uiso 1 1 calc R
H25B H 0.7735 1.2194 0.9349 0.116 Uiso 1 1 calc R
H25C H 0.6853 1.2247 0.8572 0.116 Uiso 1 1 calc R
C26 C 0.7006(10) 1.0928(9) 0.8410(8) 0.069(3) Uani 1 1 d .
H26A H 0.7627 1.0536 0.8493 0.083 Uiso 1 1 calc R
H26B H 0.6748 1.0586 0.7711 0.083 Uiso 1 1 calc R
C27 C 0.4581(11) 1.1306(10) 0.8617(10) 0.083(3) Uani 1 1 d .
H27A H 0.4788 1.1926 0.8615 0.099 Uiso 1 1 calc R
H27B H 0.4479 1.0774 0.7928 0.099 Uiso 1 1 calc R
C28 C 0.3511(11) 1.1413(9) 0.9142(13) 0.103(6) Uani 1 1 d .
H28A H 0.2870 1.1571 0.8822 0.154 Uiso 1 1 calc R
H28B H 0.3618 1.1945 0.9821 0.154 Uiso 1 1 calc R
H28C H 0.3314 1.0795 0.9142 0.154 Uiso 1 1 calc R

loop_
_atom_site_aniso_label
_atom_site_aniso_U_11
_atom_site_aniso_U_22
_atom_site_aniso_U_33
_atom_site_aniso_U_23
_atom_site_aniso_U_13
_atom_site_aniso_U_12
Sb1 0.0320(3) 0.0305(3) 0.0310(3) 0.0159(2) -0.0020(2) 0.0003(2)
Sb2 0.0361(3) 0.0336(3) 0.0305(3) 0.0203(2) -0.0002(2) -0.0005(2)
Sb3 0.0358(3) 0.0431(3) 0.0490(4) 0.0312(3) 0.0048(3) 0.0055(3)
Sb4 0.0367(3) 0.0389(3) 0.0444(3) 0.0276(3) 0.0021(3) -0.0004(2)
Cl11 0.0392(9) 0.0530(10) 0.0486(10) 0.0230(8) 0.0051(7) 0.0103(8)
Cl12 0.0521(10) 0.0384(8) 0.0424(9) 0.0141(7) -0.0121(8) -0.0072(7)
Cl13 0.0492(10) 0.0536(10) 0.0496(10) 0.0363(9) -0.0048(8) -0.0056(8)
Cl21 0.0885(16) 0.0506(11) 0.0470(10) 0.0268(9) 0.0218(11) 0.0248(11)
Cl22 0.0524(12) 0.0800(15) 0.0696(14) 0.0501(13) -0.0222(10) -0.0247(11)
Cl23 0.0562(10) 0.0471(9) 0.0448(9) 0.0335(8) 0.0006(8) -0.0007(8)
Cl31 0.0862(19) 0.0689(15) 0.0810(17) 0.0451(14) -0.0272(15) -0.0241(14)
Cl32 0.0624(13) 0.0697(14) 0.0775(15) 0.0580(13) -0.0034(11) 0.0012(10)
Cl33 0.0792(18) 0.0780(17) 0.123(3) 0.0644(18) 0.0587(18) 0.0367(14)
Cl41 0.0755(15) 0.0554(12) 0.0607(13) 0.0340(11) -0.0157(11) -0.0220(11)
Cl42 0.0538(12) 0.0730(14) 0.0821(16) 0.0512(13) 0.0258(11) 0.0205(11)
Cl43 0.0535(11) 0.0527(10) 0.0598(11) 0.0410(9) 0.0005(9) 0.0007(8)
I11 0.0580(3) 0.0445(2) 0.0286(2) 0.01978(18) 0.00062(19) 0.0051(2)
I12 0.0495(3) 0.0327(2) 0.0386(2) 0.02040(18) 0.00236(18) 0.00055(17)
I21 0.0609(3) 0.0353(2) 0.0621(3) 0.0254(2) -0.0021(3) 0.0007(2)
I22 0.0424(3) 0.0741(4) 0.0367(2) 0.0305(2) -0.00003(19) 0.0016(2)
Cl1 0.0800(13) 0.0335(8) 0.0229(7) 0.0134(6) -0.0012(7) -0.0025(8)
Cl2 0.118(2) 0.0389(9) 0.0320(8) 0.0157(7) 0.0040(10) 0.0241(11)
S11 0.0493(10) 0.0419(9) 0.0350(8) 0.0166(7) -0.0049(7) -0.0005(8)
S12 0.0497(10) 0.0338(8) 0.0384(9) 0.0155(7) -0.0010(7) -0.0019(7)
S21 0.0610(13) 0.0504(11) 0.0611(13) 0.0322(10) 0.0132(10) 0.0119(10)
S22 0.094(2) 0.0806(17) 0.0675(15) 0.0524(14) -0.0372(14) -0.0444(16)
C11 0.042(4) 0.088(7) 0.056(5) 0.031(5) 0.003(4) 0.008(5)
C12 0.053(5) 0.051(4) 0.047(4) 0.028(4) -0.003(3) -0.005(4)
C13 0.055(5) 0.040(4) 0.050(4) 0.015(3) 0.010(4) 0.006(3)
C14 0.044(4) 0.064(5) 0.061(5) 0.033(4) 0.002(4) 0.001(4)
C15 0.059(6) 0.082(7) 0.059(6) 0.033(5) 0.014(4) 0.015(5)
C16 0.053(5) 0.049(4) 0.040(4) 0.021(3) 0.006(3) -0.001(3)
C17 0.049(4) 0.049(4) 0.052(4) 0.026(4) -0.004(4) -0.003(3)
C18 0.088(8) 0.092(8) 0.062(6) 0.033(6) -0.022(6) 0.015(7)
C21 0.052(7) 0.090(9) 0.189(18) 0.069(11) -0.019(9) -0.015(6)
C22 0.116(12) 0.087(9) 0.094(10) 0.044(8) 0.009(9) -0.005(8)
C23 0.090(9) 0.083(8) 0.078(8) 0.035(7) -0.010(7) -0.007(7)
C24 0.057(6) 0.099(9) 0.076(7) 0.040(7) 0.005(5) -0.006(6)
C25 0.079(8) 0.086(8) 0.057(6) 0.027(6) 0.005(5) 0.007(6)
C26 0.067(6) 0.090(8) 0.052(5) 0.035(5) 0.011(5) 0.006(6)
C27 0.080(8) 0.081(8) 0.085(8) 0.039(7) 0.006(6) 0.018(6)
C28 0.083(8) 0.066(7) 0.177(15) 0.070(9) 0.083(9) 0.045(6)

loop_
_atom_type_symbol
_atom_type_description
_atom_type_scat_dispersion_real
_atom_type_scat_dispersion_imag
_atom_type_scat_source
C C 0.0033 0.0016 'International Tables Vol C Tables 4.2.6.8 and 6.1.1.4'
H H 0.0000 0.0000 'International Tables Vol C Tables 4.2.6.8 and 6.1.1.4'
S S 0.1246 0.1234 'International Tables Vol C Tables 4.2.6.8 and 6.1.1.4'
Cl Cl 0.1484 0.1585 'International Tables Vol C Tables 4.2.6.8 and 6.1.1.4'
Sb Sb -0.5866 1.5461 'International Tables Vol C Tables 4.2.6.8 and 6.1.1.4'
I I -0.4742 1.8119 'International Tables Vol C Tables 4.2.6.8 and 6.1.1.4'

loop_
_geom_angle_atom_site_label_1
_geom_angle_atom_site_label_2
_geom_angle_atom_site_label_3
_geom_angle
_geom_angle_site_symmetry_1
_geom_angle_site_symmetry_3
Cl12 Sb1 Cl12 179.999(1) 2_777 .
Cl12 Sb1 Cl13 89.90(7) 2_777 2_777
Cl12 Sb1 Cl13 90.10(7) . 2_777
Cl12 Sb1 Cl13 90.10(7) 2_777 .
Cl12 Sb1 Cl13 89.90(7) . .
Cl13 Sb1 Cl13 180.000(1) 2_777 .
Cl12 Sb1 Cl11 89.58(7) 2_777 .
Cl12 Sb1 Cl11 90.42(7) . .
Cl13 Sb1 Cl11 89.77(7) 2_777 .
Cl13 Sb1 Cl11 90.23(7) . .
Cl12 Sb1 Cl11 90.42(7) 2_777 2_777
Cl12 Sb1 Cl11 89.58(7) . 2_777
Cl13 Sb1 Cl11 90.23(7) 2_777 2_777
Cl13 Sb1 Cl11 89.77(7) . 2_777
Cl11 Sb1 Cl11 180.00(11) . 2_777
Cl21 Sb2 Cl21 179.998(1) . 2_766
Cl21 Sb2 Cl22 90.34(10) . .
Cl21 Sb2 Cl22 89.66(10) 2_766 .
Cl21 Sb2 Cl22 89.66(10) . 2_766
Cl21 Sb2 Cl22 90.34(10) 2_766 2_766
Cl22 Sb2 Cl22 179.999(1) . 2_766
Cl21 Sb2 Cl23 89.95(7) . .
Cl21 Sb2 Cl23 90.05(7) 2_766 .
Cl22 Sb2 Cl23 90.24(7) . .
Cl22 Sb2 Cl23 89.76(7) 2_766 .
Cl21 Sb2 Cl23 90.05(7) . 2_766
Cl21 Sb2 Cl23 89.95(7) 2_766 2_766
Cl22 Sb2 Cl23 89.76(7) . 2_766
Cl22 Sb2 Cl23 90.24(7) 2_766 2_766
Cl23 Sb2 Cl23 179.999(1) . 2_766
Cl33 Sb3 Cl33 179.999(2) . 2_687
Cl33 Sb3 Cl31 90.50(13) . .
Cl33 Sb3 Cl31 89.50(14) 2_687 .
Cl33 Sb3 Cl31 89.50(14) . 2_687
Cl33 Sb3 Cl31 90.50(13) 2_687 2_687
Cl31 Sb3 Cl31 179.999(1) . 2_687
Cl33 Sb3 Cl32 89.61(10) . .
Cl33 Sb3 Cl32 90.39(10) 2_687 .
Cl31 Sb3 Cl32 91.23(9) . .
Cl31 Sb3 Cl32 88.77(9) 2_687 .
Cl33 Sb3 Cl32 90.39(10) . 2_687
Cl33 Sb3 Cl32 89.61(10) 2_687 2_687
Cl31 Sb3 Cl32 88.77(9) . 2_687
Cl31 Sb3 Cl32 91.23(9) 2_687 2_687
Cl32 Sb3 Cl32 180.00(8) . 2_687
Cl41 Sb4 Cl41 180.0 2_676 .
Cl41 Sb4 Cl42 89.67(10) 2_676 .
Cl41 Sb4 Cl42 90.33(10) . .
Cl41 Sb4 Cl42 90.33(10) 2_676 2_676
Cl41 Sb4 Cl42 89.67(10) . 2_676
Cl42 Sb4 Cl42 180.000(1) . 2_676
Cl41 Sb4 Cl43 90.12(8) 2_676 .
Cl41 Sb4 Cl43 89.88(8) . .
Cl42 Sb4 Cl43 89.23(8) . .
Cl42 Sb4 Cl43 90.77(8) 2_676 .
Cl41 Sb4 Cl43 89.88(8) 2_676 2_676
Cl41 Sb4 Cl43 90.12(8) . 2_676
Cl42 Sb4 Cl43 90.77(8) . 2_676
Cl42 Sb4 Cl43 89.23(8) 2_676 2_676
Cl43 Sb4 Cl43 179.999(1) . 2_676
S12 I12 Cl1 176.35(7) . .
S21 I21 Cl2 174.51(7) . .
S22 I22 Cl2 176.10(11) . .
I22 Cl2 I21 105.24(7) . .
C13 S11 C12 102.5(4) . .
C13 S11 I11 105.1(3) . .
C12 S11 I11 104.0(3) . .
C17 S12 C16 101.3(4) . .
C17 S12 I12 101.0(3) . .
C16 S12 I12 100.3(3) . .
C22 S21 C23 103.1(7) . .
C22 S21 I21 104.9(5) . .
C23 S21 I21 103.9(4) . .
C27 S22 C26 100.1(6) . .
C27 S22 I22 101.8(5) . .
C26 S22 I22 95.5(4) . .
C11 C12 S11 109.5(7) . .
C14 C13 S11 116.6(6) . .
C15 C16 S12 110.5(7) . .
C18 C17 S12 111.9(7) . .
C21 C22 S21 111.4(12) . .
C24 C23 S21 116.5(10) . .
C25 C26 S22 110.9(8) . .
C28 C27 S22 107.8(11) . .

loop_
_geom_bond_atom_site_label_1
_geom_bond_atom_site_label_2
_geom_bond_distance
_geom_bond_site_symmetry_2
Sb1 Cl12 2.3656(18) 2_777
Sb1 Cl12 2.3657(18) .
Sb1 Cl13 2.3707(17) 2_777
Sb1 Cl13 2.3707(17) .
Sb1 Cl11 2.3734(18) .
Sb1 Cl11 2.3734(19) 2_777
Sb2 Cl21 2.361(2) .
Sb2 Cl21 2.361(2) 2_766
Sb2 Cl22 2.363(2) .
Sb2 Cl22 2.363(2) 2_766
Sb2 Cl23 2.3691(16) .
Sb2 Cl23 2.3691(16) 2_766
Sb3 Cl33 2.358(2) .
Sb3 Cl33 2.358(2) 2_687
Sb3 Cl31 2.359(3) .
Sb3 Cl31 2.359(3) 2_687
Sb3 Cl32 2.3624(19) .
Sb3 Cl32 2.3625(19) 2_687
Sb4 Cl41 2.364(2) 2_676
Sb4 Cl41 2.364(2) .
Sb4 Cl42 2.364(2) .
Sb4 Cl42 2.364(2) 2_676
Sb4 Cl43 2.3757(18) .
Sb4 Cl43 2.3757(18) 2_676
I11 S11 2.498(2) .
I12 S12 2.4987(19) .
I12 Cl1 2.7713(17) .
I21 S21 2.518(3) .
I21 Cl2 2.814(2) .
I22 S22 2.450(3) .
I22 Cl2 2.741(2) .
S11 C13 1.821(9) .
S11 C12 1.821(8) .
S12 C17 1.810(9) .
S12 C16 1.811(8) .
S21 C22 1.804(15) .
S21 C23 1.887(14) .
S22 C27 1.761(13) .
S22 C26 1.915(11) .
C11 C12 1.512(12) .
C13 C14 1.471(13) .
C15 C16 1.486(13) .
C17 C18 1.511(13) .
C21 C22 1.460(19) .
C23 C24 1.375(18) .
C25 C26 1.393(17) .
C27 C28 1.439(16) .
